data_2201525
loop_
_publ_author_name
'Jones, Peter G.'
'Witulski, Bernhard'
'Hopf, Henning'

_publ_section_title
;
 [2.2]Basketenoparacyclophane 18,20-dicarbonitrile
;
_journal_issue 7
_journal_name_full 'Acta Crystallographica Section E'
_journal_page_first o726
_journal_page_last o728
_journal_paper_doi 10.1107/S1600536802009480
_journal_volume 58
_journal_year 2002
_chemical_formula_iupac 'C22 H18 N2'
_chemical_formula_moiety 'C22 H18 N2'
_chemical_formula_sum 'C22 H18 N2'
_chemical_formula_weight 310.38
_chemical_name_systematic
;
[2.2]basketenoparacyclophane 18,20-dicarbonitrile
;
_space_group_IT_number 14
_symmetry_cell_setting monoclinic
_symmetry_space_group_name_Hall '-P 2ybc'
_symmetry_space_group_name_H-M 'P 1 21/c 1'
_atom_sites_solution_hydrogens geom
_atom_sites_solution_primary direct
_atom_sites_solution_secondary difmap
_audit_creation_method SHELXL-97
_cell_angle_alpha 90.00
_cell_angle_beta 97.272(16)
_cell_angle_gamma 90.00
_cell_formula_units_Z 4
_cell_length_a 6.6094(14)
_cell_length_b 17.251(3)
_cell_length_c 13.910(3)
_cell_measurement_reflns_used 50
_cell_measurement_temperature 293(2)
_cell_measurement_theta_max 11.5
_cell_measurement_theta_min 10
_cell_volume 1573.2(6)
_computing_cell_refinement P3
_computing_data_collection 'P3 (Nicolet, 1987)'
_computing_data_reduction 'XDISK (Nicolet, 1987)'
_computing_molecular_graphics 'XP (Siemens, 1994)'
_computing_publication_material SHELXL97
_computing_structure_refinement 'SHELXL97 (Sheldrick, 1997)'
_computing_structure_solution 'SHELXS97 (Sheldrick, 1997)'
_diffrn_ambient_temperature 293(2)
_diffrn_measured_fraction_theta_full 0.998
_diffrn_measured_fraction_theta_max 0.998
_diffrn_measurement_device_type 'Nicolet R3'
_diffrn_measurement_method \w
_diffrn_radiation_monochromator graphite
_diffrn_radiation_source 'fine-focus sealed tube'
_diffrn_radiation_type MoK\a
_diffrn_radiation_wavelength 0.71073
_diffrn_reflns_av_R_equivalents 0.0244
_diffrn_reflns_av_sigmaI/netI 0.0305
_diffrn_reflns_limit_h_max 7
_diffrn_reflns_limit_h_min -7
_diffrn_reflns_limit_k_max 20
_diffrn_reflns_limit_k_min -20
_diffrn_reflns_limit_l_max 0
_diffrn_reflns_limit_l_min -16
_diffrn_reflns_number 5639
_diffrn_reflns_theta_full 24.98
_diffrn_reflns_theta_max 24.98
_diffrn_reflns_theta_min 3.11
_diffrn_standards_decay_% 0
_diffrn_standards_interval_count 147
_diffrn_standards_number 3
_exptl_absorpt_coefficient_mu 0.077
_exptl_absorpt_correction_type none
_exptl_crystal_colour colourless
_exptl_crystal_density_diffrn 1.310
_exptl_crystal_density_meas ?
_exptl_crystal_density_method 'not measured'
_exptl_crystal_description plate
_exptl_crystal_F_000 656
_exptl_crystal_size_max 0.6
_exptl_crystal_size_mid 0.6
_exptl_crystal_size_min 0.08
_refine_diff_density_max 0.223
_refine_diff_density_min -0.209
_refine_ls_extinction_method none
_refine_ls_goodness_of_fit_ref 1.030
_refine_ls_hydrogen_treatment constr
_refine_ls_matrix_type full
_refine_ls_number_parameters 217
_refine_ls_number_reflns 2760
_refine_ls_number_restraints 0
_refine_ls_restrained_S_all 1.030
_refine_ls_R_factor_all 0.0562
_refine_ls_R_factor_gt 0.0403
_refine_ls_shift/su_max <0.001
_refine_ls_shift/su_mean 0.000
_refine_ls_structure_factor_coef Fsqd
_refine_ls_weighting_details 'calc w = 1/[\s^2^(Fo^2^)+(0.0592P)^2^+0.3931P] where P = (Fo^2^+2Fc^2^)/3'
_refine_ls_weighting_scheme calc
_refine_ls_wR_factor_gt 0.1055
_refine_ls_wR_factor_ref 0.1167
_reflns_number_gt 2175
_reflns_number_total 2760
_reflns_threshold_expression I>2\s(I)
_cod_data_source_file na6168.cif
_cod_data_source_block 2
_cod_depositor_comments
;
The following automatic conversions were performed:

'_exptl_crystal_density_meas' value 'not measured' was changed to '?'
- the value is perceived as not measured.

Automatic conversion script
Id: cif_fix_values 3008 2015-01-20 13:52:24Z robertas 
;
_cod_original_cell_volume 1573.3(5)
_cod_original_sg_symbol_H-M 'P 21/c'
_cod_database_code 2201525
_cod_database_fobs_code 2201525

loop_
_symmetry_equiv_pos_as_xyz
'x, y, z'
'-x, y+1/2, -z+1/2'
'-x, -y, -z'
'x, -y-1/2, z-1/2'

loop_
_atom_site_label
_atom_site_fract_x
_atom_site_fract_y
_atom_site_fract_z
_atom_site_U_iso_or_equiv
_atom_site_adp_type
_atom_site_calc_flag
_atom_site_refinement_flags
_atom_site_occupancy
_atom_site_disorder_assembly
_atom_site_disorder_group
_atom_site_type_symbol
C1 0.4122(3) 0.64203(11) 0.40469(14) 0.0524(5) Uani d . 1 . . C
H1A 0.3024 0.6667 0.4334 0.065 Uiso calc R 1 . . H
H1B 0.5333 0.6431 0.4520 0.065 Uiso calc R 1 . . H
C2 0.3542(3) 0.55730(10) 0.38012(13) 0.0438(4) Uani d . 1 . . C
H2A 0.3605 0.5290 0.4407 0.055 Uiso calc R 1 . . H
H2B 0.2129 0.5567 0.3509 0.055 Uiso calc R 1 . . H
C3 0.4785(2) 0.51175(9) 0.31326(11) 0.0352(4) Uani d . 1 . . C
C4 0.3869(2) 0.49151(9) 0.20535(12) 0.0368(4) Uani d . 1 . . C
H4 0.2393 0.4831 0.1998 0.045 Uiso calc R 1 . . H
C5 0.4425(2) 0.54168(9) 0.12594(11) 0.0382(4) Uani d . 1 . . C
H5 0.3441 0.5606 0.0780 0.045 Uiso calc R 1 . . H
C6 0.6389(2) 0.55832(9) 0.12644(11) 0.0360(4) Uani d . 1 . . C
C7 0.7718(2) 0.52073(9) 0.20871(11) 0.0341(4) Uani d . 1 . . C
H7 0.9161 0.5332 0.2073 0.040 Uiso calc R 1 . . H
C8 0.7110(2) 0.52785(9) 0.31314(11) 0.0340(4) Uani d . 1 . . C
H8 0.7785 0.5667 0.3575 0.040 Uiso calc R 1 . . H
C9 0.7301(3) 0.61092(10) 0.05539(13) 0.0472(4) Uani d . 1 . . C
H9A 0.7236 0.5842 -0.0063 0.055 Uiso calc R 1 . . H
H9B 0.8730 0.6190 0.0790 0.055 Uiso calc R 1 . . H
C10 0.6266(3) 0.69141(11) 0.03779(13) 0.0565(5) Uani d . 1 . . C
H10A 0.7228 0.7285 0.0173 0.067 Uiso calc R 1 . . H
H10B 0.5113 0.6876 -0.0126 0.067 Uiso calc R 1 . . H
C11 0.5563(3) 0.71725(9) 0.13142(13) 0.0459(4) Uani d . 1 . . C
C12 0.3532(3) 0.71087(10) 0.14603(15) 0.0534(5) Uani d . 1 . . C
H12 0.2511 0.7167 0.0940 0.065 Uiso calc R 1 . . H
C13 0.3017(3) 0.69586(10) 0.23777(15) 0.0523(5) Uani d . 1 . . C
H13 0.1651 0.6919 0.2469 0.065 Uiso calc R 1 . . H
C14 0.4521(3) 0.68664(9) 0.31608(13) 0.0445(4) Uani d . 1 . . C
C15 0.6482(3) 0.70927(9) 0.30399(13) 0.0438(4) Uani d . 1 . . C
H15 0.7464 0.7138 0.3578 0.050 Uiso calc R 1 . . H
C16 0.6994(3) 0.72524(9) 0.21295(13) 0.0441(4) Uani d . 1 . . C
H16 0.8309 0.7415 0.2061 0.050 Uiso calc R 1 . . H
C17 0.5057(2) 0.41391(9) 0.21873(12) 0.0374(4) Uani d . 1 . . C
H17 0.4461 0.3665 0.1883 0.045 Uiso calc R 1 . . H
C18 0.7378(2) 0.43105(9) 0.21861(11) 0.0358(4) Uani d . 1 . . C
C19 0.5277(3) 0.42301(9) 0.33029(12) 0.0393(4) Uani d . 1 . . C
H19 0.4664 0.3890 0.3751 0.047 Uiso calc R 1 . . H
C20 0.7591(2) 0.43934(9) 0.33238(11) 0.0374(4) Uani d . 1 . . C
C21 0.8551(3) 0.37897(10) 0.16549(13) 0.0438(4) Uani d . 1 . . C
C22 0.9261(3) 0.40857(10) 0.39827(13) 0.0469(4) Uani d . 1 . . C
N1 0.9479(3) 0.33944(11) 0.12212(14) 0.0675(5) Uani d . 1 . . N
N2 1.0577(3) 0.38472(11) 0.45089(14) 0.0715(5) Uani d . 1 . . N

loop_
_atom_site_aniso_label
_atom_site_aniso_U_11
_atom_site_aniso_U_22
_atom_site_aniso_U_33
_atom_site_aniso_U_12
_atom_site_aniso_U_13
_atom_site_aniso_U_23
C1 0.0646(12) 0.0466(11) 0.0491(10) 0.0010(9) 0.0194(9) -0.0102(8)
C2 0.0477(10) 0.0419(9) 0.0438(9) 0.0006(7) 0.0140(8) -0.0025(7)
C3 0.0389(9) 0.0310(8) 0.0362(8) 0.0003(6) 0.0060(7) 0.0006(6)
C4 0.0330(8) 0.0332(8) 0.0432(9) -0.0015(6) 0.0014(7) -0.0038(7)
C5 0.0467(10) 0.0295(8) 0.0357(8) 0.0036(6) -0.0051(7) -0.0022(6)
C6 0.0483(10) 0.0275(8) 0.0320(8) 0.0024(7) 0.0040(7) -0.0022(6)
C7 0.0352(8) 0.0288(8) 0.0386(8) -0.0006(6) 0.0061(6) 0.0014(6)
C8 0.0381(8) 0.0297(8) 0.0334(8) 0.0001(6) 0.0009(6) 0.0006(6)
C9 0.0678(12) 0.0375(9) 0.0380(9) 0.0000(8) 0.0130(8) 0.0051(7)
C10 0.0854(15) 0.0409(10) 0.0428(10) 0.0014(9) 0.0069(9) 0.0111(8)
C11 0.0664(12) 0.0238(8) 0.0464(10) 0.0041(7) 0.0032(8) 0.0056(7)
C12 0.0587(12) 0.0363(9) 0.0602(12) 0.0119(8) -0.0117(9) 0.0032(8)
C13 0.0444(10) 0.0404(10) 0.0726(13) 0.0088(8) 0.0094(9) -0.0047(9)
C14 0.0572(11) 0.0295(8) 0.0480(10) 0.0068(7) 0.0108(8) -0.0093(7)
C15 0.0554(11) 0.0296(8) 0.0446(9) 0.0013(7) -0.0012(8) -0.0082(7)
C16 0.0510(10) 0.0274(8) 0.0538(10) -0.0021(7) 0.0065(8) -0.0026(7)
C17 0.0437(9) 0.0267(8) 0.0416(9) -0.0034(6) 0.0048(7) -0.0025(6)
C18 0.0433(9) 0.0279(8) 0.0368(8) 0.0039(6) 0.0067(7) 0.0016(6)
C19 0.0478(10) 0.0313(8) 0.0401(9) -0.0011(7) 0.0102(7) 0.0041(7)
C20 0.0433(9) 0.0324(8) 0.0364(8) 0.0044(7) 0.0045(7) 0.0039(7)
C21 0.0497(10) 0.0338(9) 0.0492(10) 0.0044(7) 0.0116(8) 0.0024(7)
C22 0.0491(10) 0.0438(10) 0.0469(10) 0.0054(8) 0.0023(8) 0.0085(8)
N1 0.0761(12) 0.0546(10) 0.0775(12) 0.0146(9) 0.0317(10) -0.0060(9)
N2 0.0664(11) 0.0720(12) 0.0715(12) 0.0135(9) -0.0087(10) 0.0198(10)

loop_
_atom_type_symbol
_atom_type_description
_atom_type_scat_dispersion_real
_atom_type_scat_dispersion_imag
_atom_type_scat_source
C C 0.0033 0.0016 'International Tables Vol C Tables 4.2.6.8 and 6.1.1.4'
H H 0.0000 0.0000 'International Tables Vol C Tables 4.2.6.8 and 6.1.1.4'
N N 0.0061 0.0033 'International Tables Vol C Tables 4.2.6.8 and 6.1.1.4'

loop_
_geom_angle_atom_site_label_1
_geom_angle_atom_site_label_2
_geom_angle_atom_site_label_3
_geom_angle
_geom_angle_publ_flag
C14 C1 C2 111.63(14) y
C14 C1 H1A 109.3 ?
C2 C1 H1A 109.3 ?
C14 C1 H1B 109.3 ?
C2 C1 H1B 109.3 ?
H1A C1 H1B 108.0 ?
C3 C2 C1 118.93(14) y
C3 C2 H2A 107.6 ?
C1 C2 H2A 107.6 ?
C3 C2 H2B 107.6 ?
C1 C2 H2B 107.6 ?
H2A C2 H2B 107.0 ?
C2 C3 C8 120.83(13) y
C2 C3 C19 121.49(13) y
C8 C3 C19 89.36(11) y
C2 C3 C4 121.15(14) y
C8 C3 C4 107.23(12) y
C19 C3 C4 88.58(11) y
C5 C4 C17 115.02(13) y
C5 C4 C3 118.37(13) y
C17 C4 C3 87.10(11) y
C5 C4 H4 111.4 ?
C17 C4 H4 111.4 ?
C3 C4 H4 111.4 ?
C6 C5 C4 117.09(14) y
C6 C5 H5 121.5 ?
C4 C5 H5 121.5 ?
C5 C6 C7 112.85(14) y
C5 C6 C9 126.36(15) ?
C7 C6 C9 120.78(14) ?
C6 C7 C8 118.79(13) y
C6 C7 C18 114.59(13) y
C8 C7 C18 86.52(11) y
C6 C7 H7 111.6 ?
C8 C7 H7 111.6 ?
C18 C7 H7 111.6 ?
C7 C8 C3 110.88(12) y
C7 C8 C20 90.68(11) y
C3 C8 C20 90.27(11) y
C7 C8 H8 119.4 ?
C3 C8 H8 119.4 ?
C20 C8 H8 119.4 ?
C6 C9 C10 115.64(15) y
C6 C9 H9A 108.4 ?
C10 C9 H9A 108.4 ?
C6 C9 H9B 108.4 ?
C10 C9 H9B 108.4 ?
H9A C9 H9B 107.4 ?
C11 C10 C9 107.84(14) y
C11 C10 H10A 110.1 ?
C9 C10 H10A 110.1 ?
C11 C10 H10B 110.1 ?
C9 C10 H10B 110.1 ?
H10A C10 H10B 108.5 ?
C12 C11 C16 117.37(17) y
C12 C11 C10 120.91(17) ?
C16 C11 C10 118.93(18) ?
C13 C12 C11 120.30(17) ?
C13 C12 H12 119.8 ?
C11 C12 H12 119.8 ?
C12 C13 C14 120.60(18) ?
C12 C13 H13 119.7 ?
C14 C13 H13 119.7 ?
C15 C14 C13 117.46(17) y
C15 C14 C1 120.52(17) ?
C13 C14 C1 121.28(17) ?
C16 C15 C14 120.67(16) ?
C16 C15 H15 119.7 ?
C14 C15 H15 119.7 ?
C15 C16 C11 120.63(17) ?
C15 C16 H16 119.7 ?
C11 C16 H16 119.7 ?
C19 C17 C4 90.84(12) y
C19 C17 C18 90.82(12) y
C4 C17 C18 108.58(12) y
C19 C17 H17 119.9 ?
C4 C17 H17 119.9 ?
C18 C17 H17 119.9 ?
C21 C18 C17 118.16(14) y
C21 C18 C7 118.29(14) y
C17 C18 C7 109.73(12) y
C21 C18 C20 125.62(14) y
C17 C18 C20 88.79(12) y
C7 C18 C20 90.18(11) y
C17 C19 C20 90.25(12) y
C17 C19 C3 87.50(11) y
C20 C19 C3 90.59(12) y
C17 C19 H19 125.6 ?
C20 C19 H19 125.6 ?
C3 C19 H19 125.6 ?
C22 C20 C19 128.15(14) y
C22 C20 C8 125.85(14) y
C19 C20 C8 89.76(11) y
C22 C20 C18 124.57(14) y
C19 C20 C18 90.13(12) y
C8 C20 C18 85.81(11) y
N1 C21 C18 178.31(19) ?
N2 C22 C20 179.4(2) ?

loop_
_geom_bond_atom_site_label_1
_geom_bond_atom_site_label_2
_geom_bond_site_symmetry_2
_geom_bond_distance
_geom_bond_publ_flag
C1 C14 . 1.505(3) ?
C1 C2 . 1.539(2) y
C1 H1A . 0.9700 ?
C1 H1B . 0.9700 ?
C2 C3 . 1.534(2) ?
C2 H2A . 0.9700 ?
C2 H2B . 0.9700 ?
C3 C8 . 1.562(2) y
C3 C19 . 1.577(2) y
C3 C4 . 1.585(2) y
C4 C5 . 1.485(2) y
C4 C17 . 1.551(2) y
C4 H4 . 0.9800 ?
C5 C6 . 1.329(2) y
C5 H5 . 0.9300 ?
C6 C7 . 1.499(2) y
C6 C9 . 1.521(2) y
C7 C8 . 1.560(2) y
C7 C18 . 1.572(2) ?
C7 H7 . 0.9800 ?
C8 C20 . 1.576(2) y
C8 H8 . 0.9800 ?
C9 C10 . 1.554(2) y
C9 H9A . 0.9700 ?
C9 H9B . 0.9700 ?
C10 C11 . 1.505(3) ?
C10 H10A . 0.9700 ?
C10 H10B . 0.9700 ?
C11 C12 . 1.388(3) ?
C11 C16 . 1.388(3) ?
C12 C13 . 1.386(3) ?
C12 H12 . 0.9300 ?
C13 C14 . 1.388(3) ?
C13 H13 . 0.9300 ?
C14 C15 . 1.384(3) ?
C15 C16 . 1.379(3) ?
C15 H15 . 0.9300 ?
C16 H16 . 0.9300 ?
C17 C19 . 1.548(2) y
C17 C18 . 1.562(2) y
C17 H17 . 0.9800 ?
C18 C21 . 1.449(2) ?
C18 C20 . 1.578(2) y
C19 C20 . 1.552(2) y
C19 H19 . 0.9800 ?
C20 C22 . 1.444(2) ?
C21 N1 . 1.140(2) ?
C22 N2 . 1.140(2) ?

loop_
_geom_torsion_atom_site_label_1
_geom_torsion_atom_site_label_2
_geom_torsion_atom_site_label_3
_geom_torsion_atom_site_label_4
_geom_torsion
C14 C1 C2 C3 44.9(2)
C1 C2 C3 C8 32.4(2)
C1 C2 C3 C19 142.94(16)
C1 C2 C3 C4 -107.40(19)
C2 C3 C4 C5 98.29(18)
C8 C3 C4 C5 -46.26(18)
C19 C3 C4 C5 -135.15(15)
C2 C3 C4 C17 -144.70(14)
C8 C3 C4 C17 70.75(13)
C19 C3 C4 C17 -18.14(11)
C17 C4 C5 C6 -52.95(19)
C3 C4 C5 C6 47.9(2)
C4 C5 C6 C7 1.2(2)
C4 C5 C6 C9 -177.29(14)
C5 C6 C7 C8 -48.82(19)
C9 C6 C7 C8 129.74(15)
C5 C6 C7 C18 51.28(18)
C9 C6 C7 C18 -130.16(15)
C6 C7 C8 C3 45.34(18)
C18 C7 C8 C3 -70.90(13)
C6 C7 C8 C20 135.89(14)
C18 C7 C8 C20 19.64(11)
C2 C3 C8 C7 -143.30(14)
C19 C3 C8 C7 89.70(13)
C4 C3 C8 C7 1.38(16)
C2 C3 C8 C20 125.87(15)
C19 C3 C8 C20 -1.13(11)
C4 C3 C8 C20 -89.45(12)
C5 C6 C9 C10 49.2(2)
C7 C6 C9 C10 -129.17(17)
C6 C9 C10 C11 34.3(2)
C9 C10 C11 C12 -101.56(19)
C9 C10 C11 C16 59.0(2)
C16 C11 C12 C13 -13.9(2)
C10 C11 C12 C13 146.98(18)
C11 C12 C13 C14 -0.3(3)
C12 C13 C14 C15 13.7(2)
C12 C13 C14 C1 -156.48(17)
C2 C1 C14 C15 -109.31(19)
C2 C1 C14 C13 60.6(2)
C13 C14 C15 C16 -12.8(2)
C1 C14 C15 C16 157.42(16)
C14 C15 C16 C11 -1.5(2)
C12 C11 C16 C15 14.8(2)
C10 C11 C16 C15 -146.44(16)
C5 C4 C17 C19 138.58(14)
C3 C4 C17 C19 18.48(12)
C5 C4 C17 C18 47.44(17)
C3 C4 C17 C18 -72.66(13)
C19 C17 C18 C21 131.05(14)
C4 C17 C18 C21 -137.79(15)
C19 C17 C18 C7 -89.20(13)
C4 C17 C18 C7 1.96(17)
C19 C17 C18 C20 0.55(11)
C4 C17 C18 C20 91.71(13)
C6 C7 C18 C21 88.66(18)
C8 C7 C18 C21 -151.15(14)
C6 C7 C18 C17 -51.03(17)
C8 C7 C18 C17 69.16(13)
C6 C7 C18 C20 -139.80(13)
C8 C7 C18 C20 -19.61(11)
C4 C17 C19 C20 -109.16(12)
C18 C17 C19 C20 -0.56(11)
C4 C17 C19 C3 -18.58(12)
C18 C17 C19 C3 90.02(12)
C2 C3 C19 C17 144.45(15)
C8 C3 C19 C17 -89.08(12)
C4 C3 C19 C17 18.17(12)
C2 C3 C19 C20 -125.32(15)
C8 C3 C19 C20 1.14(11)
C4 C3 C19 C20 108.40(12)
C17 C19 C20 C22 -135.78(17)
C3 C19 C20 C22 136.72(17)
C17 C19 C20 C8 86.36(11)
C3 C19 C20 C8 -1.13(11)
C17 C19 C20 C18 0.55(11)
C3 C19 C20 C18 -86.94(11)
C7 C8 C20 C22 110.88(17)
C3 C8 C20 C22 -138.24(17)
C7 C8 C20 C19 -109.74(12)
C3 C8 C20 C19 1.14(11)
C7 C8 C20 C18 -19.59(11)
C3 C8 C20 C18 91.29(11)
C21 C18 C20 C22 13.8(3)
C17 C18 C20 C22 138.20(16)
C7 C18 C20 C22 -112.07(17)
C21 C18 C20 C19 -124.99(17)
C17 C18 C20 C19 -0.55(11)
C7 C18 C20 C19 109.18(11)
C21 C18 C20 C8 145.26(16)
C17 C18 C20 C8 -90.30(11)
C7 C18 C20 C8 19.43(11)
